data_1573149
loop_
_publ_author_name
'Yadav, Jyoti'
'Konar, Sanjit'

_publ_section_title
;
 Spin State Modulation and Kinetic Control of Thermal Contraction in a
 [Fe2Co2] Discrete Prussian Blue Analogue
;
_journal_name_full 'Chemical Science'
_journal_paper_doi 10.1039/D4SC05792A
_journal_year 2024
_chemical_formula_moiety 'C36 H22 B Co F10 Fe N15, Cl O4, H2 O'
_chemical_formula_sum 'C36 H24 B Cl Co F10 Fe N15 O5'
_chemical_formula_weight 1097.74
_space_group_crystal_system monoclinic
_space_group_IT_number 14
_space_group_name_Hall '-P 2ybc'
_space_group_name_H-M_alt 'P 1 21/c 1'
_atom_sites_solution_hydrogens mixed
_audit_creation_date 2023-12-18
_audit_creation_method
;
Olex2 1.2
(compiled 2018.05.29 svn.r3508 for OlexSys, GUI svn.r5506)
;
_audit_update_record
;
2023-12-21 deposited with the CCDC.	2024-11-10 downloaded from the CCDC.
;
_cell_angle_alpha 90
_cell_angle_beta 107.574(4)
_cell_angle_gamma 90
_cell_formula_units_Z 4
_cell_length_a 14.608(3)
_cell_length_b 21.690(4)
_cell_length_c 14.447(3)
_cell_measurement_reflns_used 2664
_cell_measurement_temperature 120.00
_cell_measurement_theta_max 20.93
_cell_measurement_theta_min 2.38
_cell_volume 4363.9(15)
_computing_cell_refinement 'SAINT V8.40B (?, 2016)'
_computing_data_reduction 'SAINT V8.40B (?, 2016)'
_computing_molecular_graphics 'Olex2 (Dolomanov et al., 2009)'
_computing_publication_material 'Olex2 (Dolomanov et al., 2009)'
_computing_structure_refinement 'ShelXL (Sheldrick, 2015)'
_computing_structure_solution 'SHELXT 2018/2 (Sheldrick, 2018)'
_diffrn_ambient_temperature 120.0
_diffrn_measured_fraction_theta_full 0.982
_diffrn_measured_fraction_theta_max 0.977
_diffrn_measurement_device_type 'Bruker APEX-II CCD'
_diffrn_measurement_method '\f and \w scans'
_diffrn_radiation_type MoK\a
_diffrn_radiation_wavelength 0.71073
_diffrn_reflns_av_R_equivalents 0.1688
_diffrn_reflns_av_unetI/netI 0.1004
_diffrn_reflns_Laue_measured_fraction_full 0.982
_diffrn_reflns_Laue_measured_fraction_max 0.977
_diffrn_reflns_limit_h_max 17
_diffrn_reflns_limit_h_min -17
_diffrn_reflns_limit_k_max 25
_diffrn_reflns_limit_k_min -25
_diffrn_reflns_limit_l_max 17
_diffrn_reflns_limit_l_min -17
_diffrn_reflns_number 50279
_diffrn_reflns_point_group_measured_fraction_full 0.982
_diffrn_reflns_point_group_measured_fraction_max 0.977
_diffrn_reflns_theta_full 25.242
_diffrn_reflns_theta_max 25.288
_diffrn_reflns_theta_min 2.380
_diffrn_standards_number 0
_exptl_absorpt_coefficient_mu 0.879
_exptl_absorpt_correction_T_max 0.7452
_exptl_absorpt_correction_T_min 0.6476
_exptl_absorpt_correction_type multi-scan
_exptl_absorpt_process_details
;
SADABS-2016/2 (Bruker,2016/2) was used for absorption correction.
wR2(int) was 0.0920 before and 0.0730 after correction.
The Ratio of minimum to maximum transmission is 0.8690.
The \l/2 correction factor is Not present.
;
_exptl_crystal_colour Red
_exptl_crystal_density_diffrn 1.671
_exptl_crystal_description Plate
_exptl_crystal_F_000 2200
_exptl_crystal_preparation 'Magnetic properties'
_exptl_crystal_size_max 0.18
_exptl_crystal_size_mid 0.17
_exptl_crystal_size_min 0.02
_refine_diff_density_max 0.643
_refine_diff_density_min -0.481
_refine_diff_density_rms 0.098
_refine_ls_extinction_method none
_refine_ls_goodness_of_fit_ref 1.053
_refine_ls_hydrogen_treatment constr
_refine_ls_matrix_type full
_refine_ls_number_parameters 673
_refine_ls_number_reflns 7765
_refine_ls_number_restraints 0
_refine_ls_restrained_S_all 1.053
_refine_ls_R_factor_all 0.1301
_refine_ls_R_factor_gt 0.0706
_refine_ls_shift/su_max 0.001
_refine_ls_shift/su_mean 0.000
_refine_ls_structure_factor_coef Fsqd
_refine_ls_weighting_details 'w=1/[\s^2^(Fo^2^)+(0.0574P)^2^+15.4422P] where P=(Fo^2^+2Fc^2^)/3'
_refine_ls_weighting_scheme calc
_refine_ls_wR_factor_gt 0.1552
_refine_ls_wR_factor_ref 0.1859
_reflns_Friedel_coverage 0.000
_reflns_number_gt 4707
_reflns_number_total 7765
_reflns_threshold_expression 'I > 2\s(I)'
_cod_data_source_file d4sc05792a3.cif
_cod_data_source_block 1_2H2O_120K_2H
_cod_original_cell_volume 4363.8(14)
_cod_database_code 1573149
_shelx_shelxl_version_number 2018/1
_shelx_space_group_comment
;
The symmetry employed for this shelxl refinement is uniquely defined
by the following loop, which should always be used as a source of
symmetry information in preference to the above space-group names.
They are only intended as comments.
;
_olex2_refinement_description
;
1. Fixed Uiso
 At 1.2 times of:
  All B(H) groups, All C(H) groups, All N(H,H) groups
 At 1.5 times of:
  All O(H,H) groups
2. Others
 Fixed Sof: O5A(0.75) H5AA(0.75) H5AB(0.75) F5B(0.5) F3B(0.7) F4A(0.45)
 O5B(0.25) H5BA(0.25) H5BB(0.25) F4B(0.55) F3A(0.3) F5A(0.5)
3.a Free rotating group:
 O5A(H5AA,H5AB), O5B(H5BA,H5BB)
3.b Ternary CH refined with riding coordinates:
 B1(H1)
3.c Aromatic/amide H refined with riding coordinates:
 C11(H11), C14(H14), C3(H3), C13(H13), C15(H15), C10(H10), C8(H8), C36(H36),
 C16(H16), C6(H6), C7(H7), C4(H4), C5(H5), C35(H35), C9(H9), C33(H33), C34(H34)
3.d X=CH2 refined with riding coordinates:
 N11(H11A,H11B), N14(H14A,H14B)
;
_olex2_submission_special_instructions 'No special instructions were received'

loop_
_space_group_symop_operation_xyz
'x, y, z'
'-x, y+1/2, -z+1/2'
'-x, -y, -z'
'x, -y-1/2, z-1/2'

loop_
_atom_site_label
_atom_site_type_symbol
_atom_site_fract_x
_atom_site_fract_y
_atom_site_fract_z
_atom_site_U_iso_or_equiv
_atom_site_adp_type
_atom_site_occupancy
_atom_site_site_symmetry_order
_atom_site_calc_flag
_atom_site_refinement_flags_posn
_atom_site_refinement_flags_adp
_atom_site_refinement_flags_occupancy
_atom_site_disorder_assembly
_atom_site_disorder_group
Co1 Co 0.71242(6) 0.52506(4) 0.71819(6) 0.0296(2) Uani 1 1 d . . . . .
Fe1 Fe 0.50471(6) 0.63117(5) 0.44086(6) 0.0317(3) Uani 1 1 d . . . . .
Cl1 Cl 1.01034(14) 0.73114(10) 0.59349(15) 0.0538(5) Uani 1 1 d . . . . .
F10 F 0.6293(3) 0.4245(2) 0.9027(3) 0.0608(13) Uani 1 1 d . . . . .
F6 F 0.8612(3) 0.5826(2) 0.9719(3) 0.0610(13) Uani 1 1 d . . . . .
F1 F 0.8193(3) 0.5942(3) 0.5430(3) 0.0715(16) Uani 1 1 d . . . . .
O5A O 0.8297(3) 0.8125(2) 0.8321(4) 0.0198(11) Uani 0.75 1 d . . P . .
H5AA H 0.775184 0.830925 0.825032 0.030 Uiso 0.75 1 d G . P . .
H5AB H 0.861432 0.817409 0.893081 0.030 Uiso 0.75 1 d G . P . .
N12 N 0.8128(3) 0.5881(3) 0.7343(4) 0.0312(13) Uani 1 1 d . . . . .
F9 F 0.5749(4) 0.4585(3) 1.0568(4) 0.0796(17) Uani 1 1 d . . . . .
N8 N 0.4255(4) 0.6179(3) 0.5302(4) 0.0323(13) Uani 1 1 d . . . . .
O3 O 1.0197(3) 0.7320(3) 0.6956(4) 0.0575(15) Uani 1 1 d . . . . .
N10 N 0.6527(4) 0.5917(3) 0.7702(4) 0.0325(13) Uani 1 1 d . . . . .
N15 N 0.7873(4) 0.4604(3) 0.6814(4) 0.0350(13) Uani 1 1 d . . . . .
N13 N 0.7708(4) 0.4884(3) 0.8475(4) 0.0340(13) Uani 1 1 d . . . . .
N9 N 0.6536(4) 0.5556(3) 0.5896(4) 0.0321(13) Uani 1 1 d . . . . .
F7 F 0.8102(4) 0.6130(3) 1.1292(4) 0.0854(17) Uani 1 1 d . . . . .
N3 N 0.4007(4) 0.6865(3) 0.3618(4) 0.0339(13) Uani 1 1 d . . . . .
N6 N 0.5589(4) 0.7048(3) 0.5203(4) 0.0373(14) Uani 1 1 d . . . . .
F2 F 0.9770(4) 0.5685(3) 0.4942(5) 0.098(2) Uani 1 1 d . . . . .
N5 N 0.4994(4) 0.7447(3) 0.5481(4) 0.0424(15) Uani 1 1 d . . . . .
F8 F 0.6643(4) 0.5527(3) 1.1711(3) 0.0881(18) Uani 1 1 d . . . . .
N2 N 0.3961(4) 0.5310(3) 0.3065(4) 0.0313(12) Uani 1 1 d . . . . .
N11 N 0.8437(4) 0.6937(3) 0.7642(4) 0.0390(14) Uani 1 1 d . . . . .
H11A H 0.898289 0.692070 0.750284 0.047 Uiso 1 1 calc R . . . .
H11B H 0.823892 0.728953 0.781623 0.047 Uiso 1 1 calc R . . . .
N7 N 0.3793(4) 0.6656(3) 0.5583(4) 0.0387(14) Uani 1 1 d . . . . .
N4 N 0.3571(4) 0.7265(3) 0.4079(4) 0.0401(14) Uani 1 1 d . . . . .
N1 N 0.6452(4) 0.6493(3) 0.3227(4) 0.0394(14) Uani 1 1 d . . . . .
O1 O 0.9173(4) 0.7076(3) 0.5403(4) 0.0732(18) Uani 1 1 d . . . . .
O2 O 1.0208(5) 0.7921(3) 0.5595(5) 0.085(2) Uani 1 1 d . . . . .
C11 C 0.4079(4) 0.5683(3) 0.5767(4) 0.0321(15) Uani 1 1 d . . . . .
H11 H 0.431266 0.528042 0.571464 0.039 Uiso 1 1 calc R . . . .
N14 N 0.8680(4) 0.4065(3) 0.9268(4) 0.0525(17) Uani 1 1 d . . . . .
H14A H 0.858666 0.414660 0.982909 0.063 Uiso 1 1 calc R . . . .
H14B H 0.904812 0.375310 0.921752 0.063 Uiso 1 1 calc R . . . .
C18 C 0.7920(4) 0.6438(3) 0.7592(4) 0.0324(16) Uani 1 1 d . . . . .
C17 C 0.7003(4) 0.6463(3) 0.7845(5) 0.0311(15) Uani 1 1 d . . . . .
C12 C 0.5984(4) 0.5826(3) 0.5274(4) 0.0282(15) Uani 1 1 d . . . . .
O4 O 1.0833(5) 0.6929(3) 0.5785(5) 0.088(2) Uani 1 1 d . . . . .
C14 C 0.5315(5) 0.6375(3) 0.8255(5) 0.0378(17) Uani 1 1 d . . . . .
H14 H 0.472548 0.633610 0.840010 0.045 Uiso 1 1 calc R . . . .
C3 C 0.3516(5) 0.6885(3) 0.2676(5) 0.0375(17) Uani 1 1 d . . . . .
H3 H 0.367155 0.665611 0.218267 0.045 Uiso 1 1 calc R . . . .
C25 C 0.7447(5) 0.5035(3) 0.9319(5) 0.0385(17) Uani 1 1 d . . . . .
C2 C 0.4437(4) 0.5668(3) 0.3616(4) 0.0310(15) Uani 1 1 d . . . . .
C13 C 0.5695(4) 0.5872(3) 0.7912(5) 0.0358(17) Uani 1 1 d . . . . .
H13 H 0.536341 0.548986 0.782458 0.043 Uiso 1 1 calc R . . . .
C15 C 0.5784(5) 0.6930(4) 0.8385(5) 0.0385(17) Uani 1 1 d . . . . .
H15 H 0.552530 0.727784 0.861925 0.046 Uiso 1 1 calc R . . . .
F5B F 0.9859(14) 0.5481(9) 0.8579(14) 0.067(5) Uani 0.5 1 d . . P A 2
C1 C 0.5896(5) 0.6431(3) 0.3641(5) 0.0349(16) Uani 1 1 d . . . . .
C10 C 0.3502(5) 0.5842(4) 0.6341(5) 0.0406(18) Uani 1 1 d . . . . .
H10 H 0.326487 0.557538 0.673702 0.049 Uiso 1 1 calc R . . . .
C8 C 0.6480(5) 0.7269(3) 0.5575(5) 0.0414(18) Uani 1 1 d . . . . .
H8 H 0.704174 0.708319 0.549952 0.050 Uiso 1 1 calc R . . . .
C32 C 0.8428(5) 0.4254(3) 0.7568(5) 0.0381(17) Uani 1 1 d . . . . .
C31 C 0.8272(5) 0.4406(3) 0.8507(5) 0.0363(16) Uani 1 1 d . . . . .
C36 C 0.7918(5) 0.4483(4) 0.5920(5) 0.0416(18) Uani 1 1 d . . . . .
H36 H 0.753563 0.471811 0.538907 0.050 Uiso 1 1 calc R . . . .
C16 C 0.6645(5) 0.6974(3) 0.8168(5) 0.0367(17) Uani 1 1 d . . . . .
H16 H 0.698222 0.735403 0.824391 0.044 Uiso 1 1 calc R . . . .
F3B F 1.1348(10) 0.5383(7) 0.6214(9) 0.081(4) Uani 0.7 1 d . . P B 1
C6 C 0.5526(6) 0.7903(3) 0.6025(5) 0.047(2) Uani 1 1 d . . . . .
H6 H 0.528382 0.823375 0.631441 0.057 Uiso 1 1 calc R . . . .
C19 C 0.8976(5) 0.5799(3) 0.7092(5) 0.0413(18) Uani 1 1 d . . . . .
C7 C 0.6465(6) 0.7809(4) 0.6089(5) 0.049(2) Uani 1 1 d . . . . .
H7 H 0.699746 0.806020 0.641637 0.058 Uiso 1 1 calc R . . . .
C30 C 0.6725(5) 0.4731(4) 0.9561(5) 0.0458(19) Uani 1 1 d . . . . .
C4 C 0.2745(5) 0.7289(3) 0.2518(5) 0.0440(19) Uani 1 1 d . . . . .
H4 H 0.228434 0.738764 0.191595 0.053 Uiso 1 1 calc R . . . .
C5 C 0.2792(5) 0.7512(4) 0.3411(5) 0.0448(19) Uani 1 1 d . . . . .
H5 H 0.235233 0.779411 0.354621 0.054 Uiso 1 1 calc R . . . .
C35 C 0.8504(5) 0.4026(4) 0.5746(6) 0.0455(19) Uani 1 1 d . . . . .
H35 H 0.851008 0.394656 0.510125 0.055 Uiso 1 1 calc R . . . .
C20 C 0.8979(5) 0.5803(4) 0.6125(6) 0.046(2) Uani 1 1 d . . . . .
C9 C 0.3350(5) 0.6459(4) 0.6217(5) 0.0419(18) Uani 1 1 d . . . . .
H9 H 0.299212 0.670774 0.652578 0.050 Uiso 1 1 calc R . . . .
C29 C 0.6450(6) 0.4903(4) 1.0357(5) 0.052(2) Uani 1 1 d . . . . .
C26 C 0.7895(5) 0.5520(4) 0.9920(5) 0.0473(19) Uani 1 1 d . . . . .
C27 C 0.7621(7) 0.5685(4) 1.0707(5) 0.054(2) Uani 1 1 d . . . . .
C33 C 0.9044(6) 0.3807(4) 0.7438(7) 0.056(2) Uani 1 1 d . . . . .
H33 H 0.944232 0.358287 0.797442 0.067 Uiso 1 1 calc R . . . .
C21 C 0.9799(7) 0.5679(4) 0.5882(8) 0.064(3) Uani 1 1 d . . . . .
C28 C 0.6899(7) 0.5377(4) 1.0923(6) 0.059(2) Uani 1 1 d . . . . .
F4A F 1.1587(12) 0.5702(12) 0.8512(15) 0.127(9) Uani 0.45 1 d . . P C 1
C34 C 0.9067(6) 0.3692(4) 0.6488(6) 0.057(2) Uani 1 1 d . . . . .
H34 H 0.947574 0.338070 0.637004 0.068 Uiso 1 1 calc R . . . .
C24 C 0.9820(6) 0.5657(6) 0.7756(7) 0.086(4) Uani 1 1 d . . . . .
B1 B 0.3919(6) 0.7302(4) 0.5179(6) 0.046(2) Uani 1 1 d . . . . .
H1 H 0.355770 0.762316 0.542357 0.055 Uiso 1 1 calc R . . . .
C22 C 1.0622(7) 0.5540(5) 0.6579(10) 0.083(4) Uani 1 1 d . . . . .
C23 C 1.0660(6) 0.5558(6) 0.7515(9) 0.103(5) Uani 1 1 d . . . . .
O5B O 1.0932(10) 0.6701(7) 0.8854(10) 0.016(3) Uani 0.25 1 d . . P . .
H5BA H 1.126821 0.702760 0.908716 0.024 Uiso 0.25 1 d G . P . .
H5BB H 1.038507 0.676068 0.896313 0.024 Uiso 0.25 1 d G . P . .
F4B F 1.1406(10) 0.5284(8) 0.8059(11) 0.098(5) Uani 0.55 1 d . . P C 2
F3A F 1.165(2) 0.5543(19) 0.673(3) 0.097(12) Uani 0.3 1 d . . P B 2
F5A F 0.9874(12) 0.5826(10) 0.8818(12) 0.095(8) Uani 0.5 1 d . . P A 1

loop_
_atom_site_aniso_label
_atom_site_aniso_U_11
_atom_site_aniso_U_22
_atom_site_aniso_U_33
_atom_site_aniso_U_23
_atom_site_aniso_U_13
_atom_site_aniso_U_12
Co1 0.0232(5) 0.0391(5) 0.0255(5) -0.0006(4) 0.0059(4) -0.0026(4)
Fe1 0.0268(5) 0.0440(6) 0.0228(5) -0.0003(4) 0.0054(4) -0.0033(4)
Cl1 0.0500(12) 0.0612(14) 0.0525(12) -0.0081(10) 0.0189(10) -0.0157(10)
F10 0.060(3) 0.081(4) 0.044(3) 0.001(2) 0.020(2) -0.020(3)
F6 0.051(3) 0.066(3) 0.058(3) -0.012(2) 0.005(2) -0.011(2)
F1 0.036(3) 0.136(5) 0.042(3) -0.012(3) 0.009(2) -0.036(3)
O5A 0.008(3) 0.027(3) 0.025(3) -0.004(2) 0.005(2) -0.002(2)
N12 0.021(3) 0.043(4) 0.029(3) 0.003(3) 0.006(2) 0.006(2)
F9 0.063(3) 0.126(5) 0.061(3) 0.025(3) 0.036(3) 0.006(3)
N8 0.031(3) 0.038(3) 0.028(3) -0.003(3) 0.008(2) -0.002(3)
O3 0.038(3) 0.092(4) 0.042(3) -0.007(3) 0.012(2) -0.010(3)
N10 0.023(3) 0.046(4) 0.027(3) 0.001(3) 0.006(2) -0.005(3)
N15 0.035(3) 0.039(4) 0.033(3) -0.003(3) 0.013(3) -0.006(3)
N13 0.027(3) 0.044(4) 0.030(3) -0.005(3) 0.007(2) 0.000(3)
N9 0.027(3) 0.040(3) 0.032(3) -0.002(3) 0.012(3) -0.006(3)
F7 0.110(4) 0.080(4) 0.056(3) -0.028(3) 0.009(3) 0.014(3)
N3 0.029(3) 0.041(4) 0.027(3) -0.002(3) 0.001(2) -0.003(3)
N6 0.035(3) 0.046(4) 0.026(3) -0.002(3) 0.002(3) -0.004(3)
F2 0.095(4) 0.121(5) 0.113(5) -0.050(4) 0.082(4) -0.047(4)
N5 0.054(4) 0.038(4) 0.035(3) -0.006(3) 0.013(3) -0.005(3)
F8 0.113(4) 0.115(5) 0.045(3) 0.006(3) 0.037(3) 0.047(4)
N2 0.030(3) 0.040(3) 0.022(3) 0.001(3) 0.006(2) 0.004(3)
N11 0.026(3) 0.050(4) 0.042(3) 0.000(3) 0.013(3) 0.000(3)
N7 0.037(3) 0.047(4) 0.033(3) -0.004(3) 0.012(3) 0.001(3)
N4 0.035(3) 0.044(4) 0.041(3) 0.000(3) 0.012(3) 0.001(3)
N1 0.036(3) 0.050(4) 0.036(3) 0.004(3) 0.017(3) -0.004(3)
O1 0.058(4) 0.083(5) 0.062(4) -0.005(3) -0.008(3) -0.025(3)
O2 0.108(5) 0.075(5) 0.068(4) 0.017(4) 0.021(4) -0.036(4)
C11 0.023(3) 0.041(4) 0.030(4) -0.001(3) 0.004(3) -0.001(3)
N14 0.057(4) 0.063(5) 0.039(4) 0.007(3) 0.017(3) 0.018(4)
C18 0.022(3) 0.048(5) 0.022(3) 0.004(3) -0.002(3) 0.002(3)
C17 0.020(3) 0.042(4) 0.030(4) 0.004(3) 0.005(3) 0.001(3)
C12 0.018(3) 0.043(4) 0.024(3) -0.005(3) 0.007(3) -0.010(3)
O4 0.069(4) 0.093(5) 0.121(6) -0.045(5) 0.055(4) -0.015(4)
C14 0.027(4) 0.057(5) 0.032(4) 0.001(3) 0.011(3) 0.002(3)
C3 0.029(4) 0.047(5) 0.032(4) 0.002(3) 0.004(3) -0.009(3)
C25 0.031(4) 0.052(5) 0.029(4) 0.000(3) 0.004(3) 0.013(3)
C2 0.022(3) 0.048(4) 0.023(3) 0.004(3) 0.007(3) 0.000(3)
C13 0.021(3) 0.054(5) 0.030(4) 0.000(3) 0.003(3) -0.011(3)
C15 0.038(4) 0.052(5) 0.025(4) -0.005(3) 0.009(3) 0.006(4)
F5B 0.041(7) 0.115(13) 0.046(10) 0.019(8) 0.013(6) 0.031(8)
C1 0.033(4) 0.043(4) 0.023(3) 0.003(3) 0.000(3) -0.003(3)
C10 0.036(4) 0.057(5) 0.032(4) 0.004(3) 0.014(3) -0.006(4)
C8 0.041(4) 0.047(5) 0.028(4) 0.002(3) -0.002(3) -0.013(4)
C32 0.034(4) 0.044(4) 0.040(4) -0.003(3) 0.016(3) -0.004(3)
C31 0.029(4) 0.044(4) 0.036(4) -0.003(3) 0.010(3) -0.006(3)
C36 0.034(4) 0.057(5) 0.036(4) -0.010(4) 0.014(3) -0.014(4)
C16 0.029(4) 0.050(5) 0.030(4) 0.006(3) 0.007(3) 0.002(3)
F3B 0.057(8) 0.090(10) 0.115(10) 0.034(8) 0.056(7) 0.030(6)
C6 0.061(5) 0.038(5) 0.035(4) 0.002(3) 0.002(4) 0.001(4)
C19 0.027(4) 0.047(5) 0.050(5) 0.015(4) 0.011(3) 0.003(3)
C7 0.056(5) 0.045(5) 0.034(4) 0.000(4) -0.003(4) -0.015(4)
C30 0.043(4) 0.062(5) 0.026(4) 0.000(4) 0.001(3) 0.005(4)
C4 0.034(4) 0.051(5) 0.039(4) 0.006(4) -0.001(3) -0.007(4)
C5 0.036(4) 0.045(5) 0.052(5) 0.011(4) 0.012(4) 0.004(3)
C35 0.041(4) 0.056(5) 0.045(5) -0.006(4) 0.022(4) -0.009(4)
C20 0.036(4) 0.047(5) 0.066(5) -0.003(4) 0.031(4) -0.006(3)
C9 0.037(4) 0.058(5) 0.036(4) -0.004(4) 0.020(3) -0.001(4)
C29 0.043(5) 0.082(6) 0.034(4) 0.017(4) 0.015(4) 0.020(4)
C26 0.041(4) 0.059(5) 0.037(4) -0.004(4) 0.005(4) 0.009(4)
C27 0.068(6) 0.056(6) 0.029(4) -0.001(4) 0.000(4) 0.019(5)
C33 0.057(5) 0.045(5) 0.072(6) 0.011(4) 0.031(5) 0.006(4)
C21 0.069(6) 0.053(6) 0.089(7) -0.005(5) 0.054(6) -0.007(5)
C28 0.069(6) 0.078(7) 0.028(4) 0.003(4) 0.010(4) 0.037(5)
F4A 0.023(7) 0.23(3) 0.113(17) 0.090(15) 0.004(9) 0.018(13)
C34 0.066(6) 0.056(5) 0.066(6) -0.010(5) 0.045(5) 0.002(5)
C24 0.043(5) 0.153(11) 0.070(7) 0.065(7) 0.030(5) 0.027(6)
B1 0.050(5) 0.044(5) 0.042(5) -0.005(4) 0.014(4) 0.006(4)
C22 0.057(6) 0.077(7) 0.142(10) 0.049(7) 0.070(7) 0.028(5)
C23 0.040(5) 0.151(11) 0.128(10) 0.092(9) 0.039(6) 0.049(6)
O5B 0.005(7) 0.023(9) 0.020(8) 0.009(7) 0.003(6) -0.001(6)
F4B 0.028(7) 0.168(16) 0.094(11) 0.067(10) 0.012(7) 0.039(9)
F3A 0.047(18) 0.11(2) 0.16(3) 0.00(2) 0.07(2) 0.011(15)
F5A 0.026(6) 0.22(3) 0.036(9) 0.045(12) 0.007(6) 0.036(13)

loop_
_atom_type_symbol
_atom_type_description
_atom_type_scat_dispersion_real
_atom_type_scat_dispersion_imag
_atom_type_scat_source
C C 0.0033 0.0016 'International Tables Vol C Tables 4.2.6.8 and 6.1.1.4'
H H 0.0000 0.0000 'International Tables Vol C Tables 4.2.6.8 and 6.1.1.4'
B B 0.0013 0.0007 'International Tables Vol C Tables 4.2.6.8 and 6.1.1.4'
Cl Cl 0.1484 0.1585 'International Tables Vol C Tables 4.2.6.8 and 6.1.1.4'
Co Co 0.3494 0.9721 'International Tables Vol C Tables 4.2.6.8 and 6.1.1.4'
F F 0.0171 0.0103 'International Tables Vol C Tables 4.2.6.8 and 6.1.1.4'
Fe Fe 0.3463 0.8444 'International Tables Vol C Tables 4.2.6.8 and 6.1.1.4'
N N 0.0061 0.0033 'International Tables Vol C Tables 4.2.6.8 and 6.1.1.4'
O O 0.0106 0.0060 'International Tables Vol C Tables 4.2.6.8 and 6.1.1.4'

loop_
_geom_angle_atom_site_label_1
_geom_angle_atom_site_label_2
_geom_angle_atom_site_label_3
_geom_angle
_geom_angle_site_symmetry_1
_geom_angle_site_symmetry_3
_geom_angle_publ_flag
N12 Co1 N13 94.3(2) . . ?
N10 Co1 N12 81.0(2) . . ?
N10 Co1 N13 92.9(2) . . ?
N15 Co1 N12 94.2(2) . . ?
N15 Co1 N10 172.3(2) . . ?
N15 Co1 N13 81.4(2) . . ?
N9 Co1 N12 88.5(2) . . ?
N9 Co1 N10 89.7(2) . . ?
N9 Co1 N15 96.2(2) . . ?
N9 Co1 N13 176.4(2) . . ?
N9 Co1 N2 86.3(2) . 3_666 ?
N2 Co1 N12 173.9(2) 3_666 . ?
N2 Co1 N10 95.7(2) 3_666 . ?
N2 Co1 N15 89.6(2) 3_666 . ?
N2 Co1 N13 91.0(2) 3_666 . ?
N8 Fe1 N3 88.1(2) . . ?
N6 Fe1 N8 87.1(2) . . ?
N6 Fe1 N3 87.1(2) . . ?
C12 Fe1 N8 86.4(2) . . ?
C12 Fe1 N3 173.4(2) . . ?
C12 Fe1 N6 89.0(2) . . ?
C12 Fe1 C1 89.5(3) . . ?
C2 Fe1 N8 91.5(2) . . ?
C2 Fe1 N3 87.6(3) . . ?
C2 Fe1 N6 174.6(3) . . ?
C2 Fe1 C12 96.1(3) . . ?
C2 Fe1 C1 91.1(3) . . ?
C1 Fe1 N8 175.4(2) . . ?
C1 Fe1 N3 95.8(3) . . ?
C1 Fe1 N6 90.7(3) . . ?
O1 Cl1 O3 109.5(3) . . ?
O2 Cl1 O3 110.6(4) . . ?
O2 Cl1 O1 109.0(4) . . ?
O4 Cl1 O3 108.7(4) . . ?
O4 Cl1 O1 110.1(4) . . ?
O4 Cl1 O2 108.9(4) . . ?
H5AA O5A H5AB 104.5 . . ?
C18 N12 Co1 116.3(4) . . ?
C18 N12 C19 118.6(6) . . ?
C19 N12 Co1 124.5(5) . . ?
N7 N8 Fe1 121.3(4) . . ?
C11 N8 Fe1 132.8(5) . . ?
C11 N8 N7 105.9(5) . . ?
C17 N10 Co1 115.9(4) . . ?
C13 N10 Co1 125.1(5) . . ?
C13 N10 C17 119.0(6) . . ?
C32 N15 Co1 115.3(4) . . ?
C36 N15 Co1 126.8(5) . . ?
C36 N15 C32 117.9(6) . . ?
C25 N13 Co1 124.7(4) . . ?
C31 N13 Co1 116.0(4) . . ?
C31 N13 C25 118.5(6) . . ?
C12 N9 Co1 157.5(5) . . ?
N4 N3 Fe1 119.3(4) . . ?
C3 N3 Fe1 133.1(5) . . ?
C3 N3 N4 106.9(5) . . ?
N5 N6 Fe1 120.0(4) . . ?
C8 N6 Fe1 133.6(5) . . ?
C8 N6 N5 106.4(6) . . ?
N6 N5 B1 118.3(6) . . ?
C6 N5 N6 109.2(6) . . ?
C6 N5 B1 132.4(7) . . ?
C2 N2 Co1 145.0(5) . 3_666 ?
H11A N11 H11B 120.0 . . ?
C18 N11 H11A 120.0 . . ?
C18 N11 H11B 120.0 . . ?
N8 N7 B1 116.7(6) . . ?
C9 N7 N8 110.3(6) . . ?
C9 N7 B1 132.9(6) . . ?
N3 N4 B1 119.2(6) . . ?
C5 N4 N3 108.6(6) . . ?
C5 N4 B1 131.7(6) . . ?
N8 C11 H11 124.9 . . ?
N8 C11 C10 110.2(6) . . ?
C10 C11 H11 124.9 . . ?
H14A N14 H14B 120.0 . . ?
C31 N14 H14A 120.0 . . ?
C31 N14 H14B 120.0 . . ?
N12 C18 C17 113.3(6) . . ?
N11 C18 N12 126.6(6) . . ?
N11 C18 C17 120.1(6) . . ?
N10 C17 C18 112.8(6) . . ?
N10 C17 C16 121.9(6) . . ?
C16 C17 C18 125.2(6) . . ?
N9 C12 Fe1 172.2(6) . . ?
C13 C14 H14 119.8 . . ?
C15 C14 H14 119.8 . . ?
C15 C14 C13 120.3(6) . . ?
N3 C3 H3 124.9 . . ?
N3 C3 C4 110.3(6) . . ?
C4 C3 H3 124.9 . . ?
C30 C25 N13 122.2(6) . . ?
C30 C25 C26 117.0(7) . . ?
C26 C25 N13 120.7(7) . . ?
N2 C2 Fe1 171.9(6) . . ?
N10 C13 C14 120.9(6) . . ?
N10 C13 H13 119.5 . . ?
C14 C13 H13 119.5 . . ?
C14 C15 H15 120.7 . . ?
C14 C15 C16 118.6(7) . . ?
C16 C15 H15 120.7 . . ?
N1 C1 Fe1 175.9(6) . . ?
C11 C10 H10 127.2 . . ?
C9 C10 C11 105.6(6) . . ?
C9 C10 H10 127.2 . . ?
N6 C8 H8 124.9 . . ?
N6 C8 C7 110.3(7) . . ?
C7 C8 H8 124.9 . . ?
N15 C32 C31 112.7(6) . . ?
N15 C32 C33 122.4(7) . . ?
C33 C32 C31 124.8(7) . . ?
N13 C31 C32 114.3(6) . . ?
N14 C31 N13 126.7(6) . . ?
N14 C31 C32 119.0(7) . . ?
N15 C36 H36 119.0 . . ?
N15 C36 C35 122.0(7) . . ?
C35 C36 H36 119.0 . . ?
C17 C16 C15 119.2(7) . . ?
C17 C16 H16 120.4 . . ?
C15 C16 H16 120.4 . . ?
N5 C6 H6 125.7 . . ?
N5 C6 C7 108.6(7) . . ?
C7 C6 H6 125.7 . . ?
C20 C19 N12 121.7(6) . . ?
C24 C19 N12 122.3(7) . . ?
C24 C19 C20 115.7(7) . . ?
C8 C7 H7 127.3 . . ?
C6 C7 C8 105.5(7) . . ?
C6 C7 H7 127.3 . . ?
F10 C30 C25 119.5(6) . . ?
F10 C30 C29 119.0(7) . . ?
C25 C30 C29 121.5(8) . . ?
C3 C4 H4 127.4 . . ?
C5 C4 C3 105.2(6) . . ?
C5 C4 H4 127.4 . . ?
N4 C5 H5 125.5 . . ?
C4 C5 N4 109.0(7) . . ?
C4 C5 H5 125.5 . . ?
C36 C35 H35 119.9 . . ?
C34 C35 C36 120.2(7) . . ?
C34 C35 H35 119.9 . . ?
F1 C20 C19 120.1(6) . . ?
F1 C20 C21 118.5(8) . . ?
C21 C20 C19 121.4(8) . . ?
N7 C9 C10 108.0(6) . . ?
N7 C9 H9 126.0 . . ?
C10 C9 H9 126.0 . . ?
F9 C29 C30 119.0(8) . . ?
F9 C29 C28 121.0(8) . . ?
C28 C29 C30 119.9(8) . . ?
F6 C26 C25 119.2(7) . . ?
F6 C26 C27 119.7(7) . . ?
C27 C26 C25 121.1(8) . . ?
F7 C27 C26 119.1(9) . . ?
F7 C27 C28 120.5(8) . . ?
C28 C27 C26 120.3(8) . . ?
C32 C33 H33 121.0 . . ?
C32 C33 C34 117.9(8) . . ?
C34 C33 H33 121.0 . . ?
F2 C21 C20 119.5(9) . . ?
F2 C21 C22 120.3(8) . . ?
C22 C21 C20 120.1(9) . . ?
F8 C28 C29 119.3(9) . . ?
F8 C28 C27 120.5(9) . . ?
C29 C28 C27 120.1(8) . . ?
C35 C34 C33 119.5(8) . . ?
C35 C34 H34 120.3 . . ?
C33 C34 H34 120.3 . . ?
F5B C24 C19 121.5(12) . . ?
F5B C24 C23 114.0(12) . . ?
C19 C24 C23 123.0(9) . . ?
C19 C24 F5A 114.2(9) . . ?
C23 C24 F5A 119.8(11) . . ?
N5 B1 N7 107.9(6) . . ?
N5 B1 H1 111.2 . . ?
N7 B1 H1 111.2 . . ?
N4 B1 N5 107.4(6) . . ?
N4 B1 N7 107.8(6) . . ?
N4 B1 H1 111.2 . . ?
C21 C22 F3B 112.9(11) . . ?
C21 C22 F3A 139.3(18) . . ?
C23 C22 F3B 126.8(11) . . ?
C23 C22 C21 120.3(8) . . ?
C23 C22 F3A 97.2(17) . . ?
C24 C23 F4A 107.5(12) . . ?
C22 C23 F4A 130.5(11) . . ?
C22 C23 C24 119.2(9) . . ?
F4B C23 C24 124.8(12) . . ?
F4B C23 C22 112.0(12) . . ?
H5BA O5B H5BB 104.5 . . ?

loop_
_geom_bond_atom_site_label_1
_geom_bond_atom_site_label_2
_geom_bond_distance
_geom_bond_site_symmetry_2
_geom_bond_publ_flag
Co1 N12 1.966(5) . ?
Co1 N10 1.952(6) . ?
Co1 N15 1.949(6) . ?
Co1 N13 1.971(5) . ?
Co1 N9 1.914(6) . ?
Co1 N2 1.944(6) 3_666 ?
Fe1 N8 1.997(5) . ?
Fe1 N3 2.001(5) . ?
Fe1 N6 1.986(6) . ?
Fe1 C12 1.874(7) . ?
Fe1 C2 1.853(7) . ?
Fe1 C1 1.914(7) . ?
Cl1 O3 1.440(5) . ?
Cl1 O1 1.438(6) . ?
Cl1 O2 1.435(6) . ?
Cl1 O4 1.418(6) . ?
F10 C30 1.347(9) . ?
F6 C26 1.342(9) . ?
F1 C20 1.312(9) . ?
O5A H5AA 0.8697 . ?
O5A H5AB 0.8696 . ?
N12 C18 1.322(8) . ?
N12 C19 1.404(8) . ?
F9 C29 1.344(9) . ?
N8 N7 1.363(7) . ?
N8 C11 1.334(8) . ?
N10 C17 1.357(8) . ?
N10 C13 1.342(8) . ?
N15 C32 1.373(9) . ?
N15 C36 1.339(8) . ?
N13 C25 1.422(8) . ?
N13 C31 1.315(9) . ?
N9 C12 1.168(8) . ?
F7 C27 1.335(9) . ?
N3 N4 1.363(7) . ?
N3 C3 1.334(8) . ?
N6 N5 1.370(8) . ?
N6 C8 1.337(8) . ?
F2 C21 1.345(10) . ?
N5 C6 1.353(9) . ?
N5 B1 1.531(11) . ?
F8 C28 1.341(9) . ?
N2 C2 1.178(8) . ?
N11 H11A 0.8800 . ?
N11 H11B 0.8800 . ?
N11 C18 1.310(8) . ?
N7 C9 1.341(8) . ?
N7 B1 1.549(11) . ?
N4 C5 1.360(9) . ?
N4 B1 1.518(10) . ?
N1 C1 1.152(8) . ?
C11 H11 0.9500 . ?
C11 C10 1.392(9) . ?
N14 H14A 0.8800 . ?
N14 H14B 0.8800 . ?
N14 C31 1.310(9) . ?
C18 C17 1.493(9) . ?
C17 C16 1.366(9) . ?
C14 H14 0.9500 . ?
C14 C13 1.382(9) . ?
C14 C15 1.369(10) . ?
C3 H3 0.9500 . ?
C3 C4 1.390(10) . ?
C25 C30 1.374(10) . ?
C25 C26 1.396(10) . ?
C13 H13 0.9500 . ?
C15 H15 0.9500 . ?
C15 C16 1.389(9) . ?
F5B C24 1.23(2) . ?
C10 H10 0.9500 . ?
C10 C9 1.360(10) . ?
C8 H8 0.9500 . ?
C8 C7 1.392(10) . ?
C32 C31 1.481(9) . ?
C32 C33 1.374(10) . ?
C36 H36 0.9500 . ?
C36 C35 1.381(10) . ?
C16 H16 0.9500 . ?
F3B C22 1.362(17) . ?
C6 H6 0.9500 . ?
C6 C7 1.362(11) . ?
C19 C20 1.398(10) . ?
C19 C24 1.349(11) . ?
C7 H7 0.9500 . ?
C30 C29 1.379(10) . ?
C4 H4 0.9500 . ?
C4 C5 1.360(10) . ?
C5 H5 0.9500 . ?
C35 H35 0.9500 . ?
C35 C34 1.349(11) . ?
C20 C21 1.373(11) . ?
C9 H9 0.9500 . ?
C29 C28 1.353(12) . ?
C26 C27 1.363(11) . ?
C27 C28 1.362(12) . ?
C33 H33 0.9500 . ?
C33 C34 1.405(11) . ?
C21 C22 1.349(14) . ?
F4A C23 1.68(2) . ?
C34 H34 0.9500 . ?
C24 C23 1.390(12) . ?
C24 F5A 1.56(2) . ?
B1 H1 1.0000 . ?
C22 C23 1.338(15) . ?
C22 F3A 1.45(3) . ?
C23 F4B 1.280(16) . ?
O5B H5BA 0.8700 . ?
O5B H5BB 0.8701 . ?

loop_
_geom_torsion_atom_site_label_1
_geom_torsion_atom_site_label_2
_geom_torsion_atom_site_label_3
_geom_torsion_atom_site_label_4
_geom_torsion
_geom_torsion_site_symmetry_1
_geom_torsion_site_symmetry_2
_geom_torsion_site_symmetry_3
_geom_torsion_site_symmetry_4
_geom_torsion_publ_flag
Co1 N12 C18 N11 -172.7(5) . . . . ?
Co1 N12 C18 C17 8.3(7) . . . . ?
Co1 N12 C19 C20 74.8(8) . . . . ?
Co1 N12 C19 C24 -99.2(9) . . . . ?
Co1 N10 C17 C18 -1.4(7) . . . . ?
Co1 N10 C17 C16 177.3(5) . . . . ?
Co1 N10 C13 C14 -178.3(5) . . . . ?
Co1 N15 C32 C31 5.3(7) . . . . ?
Co1 N15 C32 C33 -175.6(6) . . . . ?
Co1 N15 C36 C35 177.4(5) . . . . ?
Co1 N13 C25 C30 88.8(8) . . . . ?
Co1 N13 C25 C26 -88.5(7) . . . . ?
Co1 N13 C31 N14 -174.9(6) . . . . ?
Co1 N13 C31 C32 4.2(7) . . . . ?
Fe1 N8 N7 C9 -177.0(4) . . . . ?
Fe1 N8 N7 B1 -0.3(7) . . . . ?
Fe1 N8 C11 C10 177.5(5) . . . . ?
Fe1 N3 N4 C5 -169.8(4) . . . . ?
Fe1 N3 N4 B1 2.9(8) . . . . ?
Fe1 N3 C3 C4 169.0(5) . . . . ?
Fe1 N6 N5 C6 179.0(4) . . . . ?
Fe1 N6 N5 B1 1.2(8) . . . . ?
Fe1 N6 C8 C7 -179.7(5) . . . . ?
F10 C30 C29 F9 -0.9(10) . . . . ?
F10 C30 C29 C28 177.6(7) . . . . ?
F6 C26 C27 F7 -3.1(11) . . . . ?
F6 C26 C27 C28 -179.6(7) . . . . ?
F1 C20 C21 F2 -1.8(12) . . . . ?
F1 C20 C21 C22 179.4(8) . . . . ?
N12 C18 C17 N10 -4.5(8) . . . . ?
N12 C18 C17 C16 176.8(6) . . . . ?
N12 C19 C20 F1 6.3(11) . . . . ?
N12 C19 C20 C21 -175.3(7) . . . . ?
N12 C19 C24 F5B 13.7(19) . . . . ?
N12 C19 C24 C23 178.2(10) . . . . ?
N12 C19 C24 F5A -21.4(16) . . . . ?
F9 C29 C28 F8 0.4(11) . . . . ?
F9 C29 C28 C27 178.6(7) . . . . ?
N8 N7 C9 C10 -1.4(8) . . . . ?
N8 N7 B1 N5 -57.6(8) . . . . ?
N8 N7 B1 N4 58.1(8) . . . . ?
N8 C11 C10 C9 -1.0(8) . . . . ?
N10 C17 C16 C15 1.9(10) . . . . ?
N15 C32 C31 N13 -6.2(8) . . . . ?
N15 C32 C31 N14 173.0(6) . . . . ?
N15 C32 C33 C34 -2.8(11) . . . . ?
N15 C36 C35 C34 -1.2(11) . . . . ?
N13 C25 C30 F10 5.0(10) . . . . ?
N13 C25 C30 C29 -176.8(6) . . . . ?
N13 C25 C26 F6 -3.3(10) . . . . ?
N13 C25 C26 C27 177.1(7) . . . . ?
F7 C27 C28 F8 1.9(12) . . . . ?
F7 C27 C28 C29 -176.3(7) . . . . ?
N3 N4 C5 C4 -2.1(8) . . . . ?
N3 N4 B1 N5 55.9(8) . . . . ?
N3 N4 B1 N7 -60.1(8) . . . . ?
N3 C3 C4 C5 0.0(8) . . . . ?
N6 N5 C6 C7 1.1(8) . . . . ?
N6 N5 B1 N7 57.6(8) . . . . ?
N6 N5 B1 N4 -58.4(8) . . . . ?
N6 C8 C7 C6 0.8(8) . . . . ?
F2 C21 C22 F3B -3.5(15) . . . . ?
F2 C21 C22 C23 177.3(10) . . . . ?
F2 C21 C22 F3A 23(3) . . . . ?
N5 N6 C8 C7 -0.2(7) . . . . ?
N5 C6 C7 C8 -1.2(8) . . . . ?
N11 C18 C17 N10 176.4(5) . . . . ?
N11 C18 C17 C16 -2.2(10) . . . . ?
N7 N8 C11 C10 0.2(7) . . . . ?
N4 N3 C3 C4 -1.2(8) . . . . ?
C11 N8 N7 C9 0.7(7) . . . . ?
C11 N8 N7 B1 177.3(6) . . . . ?
C11 C10 C9 N7 1.4(8) . . . . ?
C18 N12 C19 C20 -96.5(8) . . . . ?
C18 N12 C19 C24 89.5(10) . . . . ?
C18 C17 C16 C15 -179.5(6) . . . . ?
C17 N10 C13 C14 1.1(9) . . . . ?
C14 C15 C16 C17 -0.8(10) . . . . ?
C3 N3 N4 C5 2.1(7) . . . . ?
C3 N3 N4 B1 174.8(6) . . . . ?
C3 C4 C5 N4 1.3(8) . . . . ?
C25 N13 C31 N14 -4.5(10) . . . . ?
C25 N13 C31 C32 174.7(6) . . . . ?
C25 C30 C29 F9 -179.0(7) . . . . ?
C25 C30 C29 C28 -0.6(11) . . . . ?
C25 C26 C27 F7 176.4(7) . . . . ?
C25 C26 C27 C28 0.0(12) . . . . ?
C13 N10 C17 C18 179.2(5) . . . . ?
C13 N10 C17 C16 -2.1(9) . . . . ?
C13 C14 C15 C16 -0.1(10) . . . . ?
C15 C14 C13 N10 0.0(10) . . . . ?
F5B C24 C23 C22 158.7(14) . . . . ?
F5B C24 C23 F4B 3(2) . . . . ?
C8 N6 N5 C6 -0.6(7) . . . . ?
C8 N6 N5 B1 -178.4(6) . . . . ?
C32 N15 C36 C35 -0.5(10) . . . . ?
C32 C33 C34 C35 1.1(12) . . . . ?
C31 N13 C25 C30 -80.7(8) . . . . ?
C31 N13 C25 C26 102.0(8) . . . . ?
C31 C32 C33 C34 176.1(7) . . . . ?
C36 N15 C32 C31 -176.6(6) . . . . ?
C36 N15 C32 C33 2.5(10) . . . . ?
C36 C35 C34 C33 0.8(12) . . . . ?
F3B C22 C23 F4A 30(2) . . . . ?
F3B C22 C23 C24 -172.4(13) . . . . ?
C6 N5 B1 N7 -119.6(8) . . . . ?
C6 N5 B1 N4 124.4(8) . . . . ?
C19 N12 C18 N11 -0.7(10) . . . . ?
C19 N12 C18 C17 -179.7(5) . . . . ?
C19 C20 C21 F2 179.8(7) . . . . ?
C19 C20 C21 C22 1.0(13) . . . . ?
C19 C24 C23 F4A 155.8(13) . . . . ?
C19 C24 C23 C22 -7(2) . . . . ?
C19 C24 C23 F4B -162.4(15) . . . . ?
C30 C25 C26 F6 179.2(6) . . . . ?
C30 C25 C26 C27 -0.3(11) . . . . ?
C30 C29 C28 F8 -178.1(7) . . . . ?
C30 C29 C28 C27 0.2(12) . . . . ?
C5 N4 B1 N5 -133.3(8) . . . . ?
C5 N4 B1 N7 110.7(8) . . . . ?
C20 C19 C24 F5B -160.6(13) . . . . ?
C20 C19 C24 C23 3.9(16) . . . . ?
C20 C19 C24 F5A 164.3(12) . . . . ?
C20 C21 C22 F3B 175.3(10) . . . . ?
C20 C21 C22 C23 -4.0(16) . . . . ?
C20 C21 C22 F3A -158(3) . . . . ?
C9 N7 B1 N5 118.0(8) . . . . ?
C9 N7 B1 N4 -126.3(8) . . . . ?
C26 C25 C30 F10 -177.6(6) . . . . ?
C26 C25 C30 C29 0.6(11) . . . . ?
C26 C27 C28 F8 178.3(7) . . . . ?
C26 C27 C28 C29 0.1(12) . . . . ?
C33 C32 C31 N13 174.8(7) . . . . ?
C33 C32 C31 N14 -6.0(11) . . . . ?
C21 C22 C23 F4A -151.4(15) . . . . ?
C21 C22 C23 C24 6.7(19) . . . . ?
C21 C22 C23 F4B 165.2(12) . . . . ?
C24 C19 C20 F1 -179.3(8) . . . . ?
C24 C19 C20 C21 -0.9(12) . . . . ?
B1 N5 C6 C7 178.5(7) . . . . ?
B1 N7 C9 C10 -177.2(7) . . . . ?
B1 N4 C5 C4 -173.6(7) . . . . ?
F3A C22 C23 C24 170.3(19) . . . . ?
F3A C22 C23 F4B -31(2) . . . . ?
F5A C24 C23 F4A -3.6(18) . . . . ?
F5A C24 C23 C22 -166.3(14) . . . . ?
